data_1559187
loop_
_publ_author_name
'Zhang, Sijing'
'Yang, Zhenghui'
'LI, Minghao'
'Zhang, Qiong'
'Tian, Xiaohe'
'Li, Dandan'
'Li, Shengli'
'Wu, Jieying'
'Tian, Yupeng'

_publ_section_title
;
 A multi-photon fluorescent probe based on quinoline groups for highly
 selective and sensitive detection of lipid droplets
;
_journal_name_full 'The Analyst'
_journal_paper_doi 10.1039/D0AN01847C
_journal_year 2020
_chemical_formula_moiety 'C21 H22 N2 O'
_chemical_formula_sum 'C21 H22.5 N2 O'
_chemical_formula_weight 318.91
_space_group_crystal_system triclinic
_space_group_IT_number 2
_space_group_name_Hall '-P 1'
_space_group_name_H-M_alt 'P -1'
_atom_sites_solution_hydrogens geom
_atom_sites_solution_primary dual
_audit_creation_date 2019-07-27
_audit_creation_method
;
Olex2 1.2
(compiled 2018.05.29 svn.r3508 for OlexSys, GUI svn.r5506)
;
_audit_update_record
;
2020-06-12 deposited with the CCDC.	2020-09-23 downloaded from the CCDC.
;
_cell_angle_alpha 104.622(2)
_cell_angle_beta 101.560(2)
_cell_angle_gamma 114.181(2)
_cell_formula_units_Z 4
_cell_length_a 11.151(2)
_cell_length_b 12.493(3)
_cell_length_c 15.327(3)
_cell_measurement_reflns_used 5657
_cell_measurement_temperature 296(2)
_cell_measurement_theta_max 26.998
_cell_measurement_theta_min 2.525
_cell_volume 1769.6(6)
_computing_cell_refinement 'SAINT v7.68A (Bruker, 2009)'
_computing_data_reduction 'SAINT v7.68A (Bruker, 2009)'
_computing_molecular_graphics 'Olex2 (Dolomanov et al., 2009)'
_computing_publication_material 'Olex2 (Dolomanov et al., 2009)'
_computing_structure_refinement 'XL (Sheldrick, 2008)'
_computing_structure_solution 'ShelXT (Sheldrick, 2015)'
_diffrn_ambient_temperature 296.15
_diffrn_measured_fraction_theta_full 0.990
_diffrn_measured_fraction_theta_max 0.870
_diffrn_measurement_device_type 'Bruker P4'
_diffrn_measurement_method '\w scans'
_diffrn_radiation_monochromator graphite
_diffrn_radiation_type MoK\a
_diffrn_radiation_wavelength 0.71073
_diffrn_reflns_av_R_equivalents 0.0492
_diffrn_reflns_av_unetI/netI 0.0488
_diffrn_reflns_Laue_measured_fraction_full 0.990
_diffrn_reflns_Laue_measured_fraction_max 0.870
_diffrn_reflns_limit_h_max 13
_diffrn_reflns_limit_h_min -13
_diffrn_reflns_limit_k_max 14
_diffrn_reflns_limit_k_min -16
_diffrn_reflns_limit_l_max 19
_diffrn_reflns_limit_l_min -19
_diffrn_reflns_number 13901
_diffrn_reflns_point_group_measured_fraction_full 0.990
_diffrn_reflns_point_group_measured_fraction_max 0.870
_diffrn_reflns_theta_full 25.242
_diffrn_reflns_theta_max 27.447
_diffrn_reflns_theta_min 1.462
_exptl_absorpt_coefficient_mu 0.074
_exptl_absorpt_correction_T_max 0.7455
_exptl_absorpt_correction_T_min 0.5452
_exptl_absorpt_correction_type none
_exptl_absorpt_process_details
;
SADABS-2008/1 (Bruker,2008) was used for absorption correction.
wR2(int) was 0.1012 before and 0.0352 after correction.
The Ratio of minimum to maximum transmission is 0.7313.
The \l/2 correction factor is 0.0015.
;
_exptl_crystal_colour yellow
_exptl_crystal_density_diffrn 1.197
_exptl_crystal_description block-shaped
_exptl_crystal_F_000 682
_exptl_crystal_size_max 0.12
_exptl_crystal_size_mid 0.11
_exptl_crystal_size_min 0.10
_refine_diff_density_max 0.404
_refine_diff_density_min -0.327
_refine_diff_density_rms 0.064
_refine_ls_extinction_method none
_refine_ls_goodness_of_fit_ref 1.044
_refine_ls_hydrogen_treatment constr
_refine_ls_matrix_type full
_refine_ls_number_parameters 439
_refine_ls_number_reflns 7041
_refine_ls_number_restraints 0
_refine_ls_restrained_S_all 1.044
_refine_ls_R_factor_all 0.0732
_refine_ls_R_factor_gt 0.0566
_refine_ls_shift/su_max 0.003
_refine_ls_shift/su_mean 0.000
_refine_ls_structure_factor_coef Fsqd
_refine_ls_weighting_details 'w=1/[\s^2^(Fo^2^)+(0.0990P)^2^+0.2002P] where P=(Fo^2^+2Fc^2^)/3'
_refine_ls_weighting_scheme calc
_refine_ls_wR_factor_gt 0.1580
_refine_ls_wR_factor_ref 0.1757
_reflns_Friedel_coverage 0.000
_reflns_number_gt 5218
_reflns_number_total 7041
_reflns_threshold_expression 'I > 2\s(I)'
_cod_data_source_file d0an01847c2.cif
_cod_data_source_block a_CCDC1
_cod_original_formula_sum 'C21 H22.50 N2 O'
_cod_database_code 1559187
_shelx_shelxl_version_number 2014/7
_shelx_space_group_comment
;
The symmetry employed for this shelxl refinement is uniquely defined
by the following loop, which should always be used as a source of
symmetry information in preference to the above space-group names.
They are only intended as comments.
;
_shelx_estimated_absorpt_t_max 0.7455
_shelx_estimated_absorpt_t_min 0.5452
_olex2_refinement_description
;
1. Fixed Uiso
 At 1.2 times of:
  All C(H) groups, All C(H,H) groups
 At 1.5 times of:
  All C(H,H,H) groups, All O(H) groups
2.a Secondary CH2 refined with riding coordinates:
 C3(H3A,H3B), C2(H2A,H2B), C24(H24A,H24B), C23(H23A,H23B)
2.b Aromatic/amide H refined with riding coordinates:
 C12(H12), C11(H11), C14(H14), C33(H33), C7(H7), C19(H19), C20(H20), C15(H15),
 C21(H21), C6(H6), C32(H32), C31(H31), C30(H30), C9(H9), C10(H10), C40(H40),
 C36(H36), C35(H35), C27(H27), C28(H28), C41(H41), C42(H42)
2.c Idealised Me refined as rotating group:
 C4(H4A,H4B,H4C), C1(H1A,H1B,H1C), C25(H25A,H25B,H25C), C22(H22A,H22B,H22C)
2.d Idealised tetrahedral OH refined as rotating group:
 O1(H1), O2(H2)
;
_olex2_submission_special_instructions 'No special instructions were received'

loop_
_space_group_symop_operation_xyz
'x, y, z'
'-x, -y, -z'

loop_
_atom_site_label
_atom_site_type_symbol
_atom_site_fract_x
_atom_site_fract_y
_atom_site_fract_z
_atom_site_U_iso_or_equiv
_atom_site_adp_type
_atom_site_occupancy
_atom_site_site_symmetry_order
_atom_site_calc_flag
_atom_site_refinement_flags_posn
_atom_site_refinement_flags_adp
_atom_site_refinement_flags_occupancy
_atom_site_disorder_assembly
_atom_site_disorder_group
O1 O 0.44360(12) 0.20832(10) 0.62721(9) 0.0538(3) Uani 1 1 d . . . . .
H1 H 0.4691 0.2835 0.6387 0.081 Uiso 1 1 calc GR . . . .
O2 O 0.41212(13) 0.40424(11) 0.77803(8) 0.0554(3) Uani 1 1 d . . . . .
H2 H 0.3642 0.3538 0.7228 0.083 Uiso 1 1 calc GR . . . .
N3 N 0.21051(13) 0.24630(11) 0.59830(9) 0.0399(3) Uani 1 1 d . . . . .
N2 N 0.54992(13) 0.46047(11) 0.64825(8) 0.0410(3) Uani 1 1 d . . . . .
N1 N 0.72401(18) 0.00998(14) 0.19137(11) 0.0627(4) Uani 1 1 d . . . . .
C17 C 0.21448(16) 0.15700(12) 0.52744(10) 0.0399(3) Uani 1 1 d . . . . .
N4 N -0.04852(17) 0.68049(16) 0.99538(11) 0.0654(4) Uani 1 1 d . . . . .
C13 C 0.09852(16) 0.26288(13) 0.58340(11) 0.0409(3) Uani 1 1 d . . . . .
C38 C 0.54429(15) 0.55414(14) 0.71372(10) 0.0415(3) Uani 1 1 d . . . . .
C8 C -0.02143(17) 0.44931(14) 0.75432(11) 0.0443(4) Uani 1 1 d . . . . .
C12 C 0.09394(17) 0.34978(14) 0.66521(11) 0.0448(4) Uani 1 1 d . . . . .
H12 H 0.1753 0.3980 0.7188 0.054 Uiso 1 1 calc R . . . .
C16 C 0.10265(17) 0.08098(13) 0.43813(11) 0.0458(4) Uani 1 1 d . . . . .
C18 C 0.33217(17) 0.13739(14) 0.54414(12) 0.0448(4) Uani 1 1 d . . . . .
C39 C 0.47277(16) 0.52389(15) 0.77861(11) 0.0465(4) Uani 1 1 d . . . . .
C11 C -0.01503(17) 0.36695(14) 0.67075(11) 0.0447(4) Uani 1 1 d . . . . .
H11 H -0.0949 0.3221 0.6160 0.054 Uiso 1 1 calc R . . . .
C34 C 0.62147(16) 0.48994(14) 0.58991(11) 0.0433(4) Uani 1 1 d . . . . .
C14 C -0.01200(17) 0.19608(15) 0.49355(11) 0.0488(4) Uani 1 1 d . . . . .
H14 H -0.0858 0.2137 0.4829 0.059 Uiso 1 1 calc R . . . .
C33 C 0.62694(17) 0.38732(15) 0.52310(11) 0.0470(4) Uani 1 1 d . . . . .
H33 H 0.5726 0.3062 0.5207 0.056 Uiso 1 1 calc R . . . .
C29 C 0.70638(18) 0.29661(15) 0.39664(12) 0.0499(4) Uani 1 1 d . . . . .
C7 C 0.09478(17) 0.53276(15) 0.83734(12) 0.0519(4) Uani 1 1 d . . . . .
H7 H 0.1811 0.5383 0.8393 0.062 Uiso 1 1 calc R . . . .
C19 C 0.3311(2) 0.04047(15) 0.47638(14) 0.0552(4) Uani 1 1 d . . . . .
H19 H 0.4065 0.0252 0.4886 0.066 Uiso 1 1 calc R . . . .
C37 C 0.60968(17) 0.68168(15) 0.72062(12) 0.0492(4) Uani 1 1 d . . . . .
C20 C 0.2196(2) -0.03538(15) 0.38975(14) 0.0589(5) Uani 1 1 d . . . . .
H20 H 0.2218 -0.1001 0.3452 0.071 Uiso 1 1 calc R . . . .
C15 C -0.00986(18) 0.10657(15) 0.42330(12) 0.0513(4) Uani 1 1 d . . . . .
H15 H -0.0833 0.0617 0.3648 0.062 Uiso 1 1 calc R . . . .
C5 C -0.04057(18) 0.60451(16) 0.91708(12) 0.0506(4) Uani 1 1 d . . . . .
C21 C 0.1081(2) -0.01555(15) 0.36990(12) 0.0554(4) Uani 1 1 d . . . . .
H21 H 0.0352 -0.0655 0.3114 0.067 Uiso 1 1 calc R . . . .
C6 C 0.08605(18) 0.60670(16) 0.91600(13) 0.0560(4) Uani 1 1 d . . . . .
H6 H 0.1661 0.6598 0.9701 0.067 Uiso 1 1 calc R . . . .
C32 C 0.70160(19) 0.39796(16) 0.46530(12) 0.0525(4) Uani 1 1 d . . . . .
H32 H 0.7573 0.4795 0.4691 0.063 Uiso 1 1 calc R . . . .
C31 C 0.63545(19) 0.07516(16) 0.31638(12) 0.0536(4) Uani 1 1 d . . . . .
H31 H 0.5838 -0.0084 0.3100 0.064 Uiso 1 1 calc R . . . .
C26 C 0.71632(18) 0.10288(16) 0.25750(11) 0.0505(4) Uani 1 1 d . . . . .
C30 C 0.63137(19) 0.16899(16) 0.38292(12) 0.0528(4) Uani 1 1 d . . . . .
H30 H 0.5765 0.1469 0.4205 0.063 Uiso 1 1 calc R . . . .
C9 C -0.14686(18) 0.44641(17) 0.75572(12) 0.0539(4) Uani 1 1 d . . . . .
H9 H -0.2269 0.3919 0.7019 0.065 Uiso 1 1 calc R . . . .
C10 C -0.15729(19) 0.52121(18) 0.83383(12) 0.0582(5) Uani 1 1 d . . . . .
H10 H -0.2435 0.5163 0.8312 0.070 Uiso 1 1 calc R . . . .
C40 C 0.47014(18) 0.61814(17) 0.84624(12) 0.0564(5) Uani 1 1 d . . . . .
H40 H 0.4257 0.5987 0.8897 0.068 Uiso 1 1 calc R . . . .
C36 C 0.6824(2) 0.70851(16) 0.65656(14) 0.0588(5) Uani 1 1 d . . . . .
H36 H 0.7259 0.7907 0.6581 0.071 Uiso 1 1 calc R . . . .
C35 C 0.68914(19) 0.61594(16) 0.59324(13) 0.0547(4) Uani 1 1 d . . . . .
H35 H 0.7381 0.6345 0.5518 0.066 Uiso 1 1 calc R . . . .
C27 C 0.7924(2) 0.23052(18) 0.27137(14) 0.0632(5) Uani 1 1 d . . . . .
H27 H 0.8478 0.2533 0.2342 0.076 Uiso 1 1 calc R . . . .
C28 C 0.7869(2) 0.32276(17) 0.33884(15) 0.0634(5) Uani 1 1 d . . . . .
H28 H 0.8395 0.4066 0.3461 0.076 Uiso 1 1 calc R . . . .
C3 C -0.1731(2) 0.69437(19) 0.99171(14) 0.0645(5) Uani 1 1 d . . . . .
H3A H -0.2193 0.6827 0.9266 0.077 Uiso 1 1 calc R . . . .
H3B H -0.1445 0.7798 1.0331 0.077 Uiso 1 1 calc R . . . .
C41 C 0.5334(2) 0.74342(18) 0.85080(14) 0.0654(5) Uani 1 1 d . . . . .
H41 H 0.5290 0.8055 0.8964 0.078 Uiso 1 1 calc R . . . .
C42 C 0.6012(2) 0.77463(16) 0.78912(14) 0.0640(5) Uani 1 1 d . . . . .
H42 H 0.6420 0.8577 0.7923 0.077 Uiso 1 1 calc R . . . .
C2 C 0.0622(2) 0.74033(19) 1.09039(14) 0.0696(5) Uani 1 1 d . . . . .
H2A H 0.1083 0.6898 1.0944 0.084 Uiso 1 1 calc R . . . .
H2B H 0.0198 0.7421 1.1398 0.084 Uiso 1 1 calc R . . . .
C24 C 0.7892(2) 0.0375(2) 0.12060(14) 0.0715(6) Uani 1 1 d . . . . .
H24A H 0.7736 0.1018 0.1039 0.086 Uiso 1 1 calc R . . . .
H24B H 0.7436 -0.0384 0.0629 0.086 Uiso 1 1 calc R . . . .
C23 C 0.6535(2) -0.12139(17) 0.18254(15) 0.0718(6) Uani 1 1 d . . . . .
H23A H 0.6610 -0.1232 0.2463 0.086 Uiso 1 1 calc R . . . .
H23B H 0.7024 -0.1630 0.1565 0.086 Uiso 1 1 calc R . . . .
C4 C -0.2757(3) 0.6024(3) 1.02214(19) 0.0884(7) Uani 1 1 d . . . . .
H4A H -0.3030 0.5175 0.9824 0.133 Uiso 1 1 calc GR . . . .
H4B H -0.3568 0.6135 1.0154 0.133 Uiso 1 1 calc GR . . . .
H4C H -0.2328 0.6172 1.0880 0.133 Uiso 1 1 calc GR . . . .
C1 C 0.1680(3) 0.8713(2) 1.10857(19) 0.0911(7) Uani 1 1 d . . . . .
H1A H 0.2122 0.8699 1.0609 0.137 Uiso 1 1 calc GR . . . .
H1B H 0.2374 0.9068 1.1711 0.137 Uiso 1 1 calc GR . . . .
H1C H 0.1230 0.9220 1.1054 0.137 Uiso 1 1 calc GR . . . .
C25 C 0.9441(3) 0.0825(3) 0.1541(2) 0.0933(8) Uani 1 1 d . . . . .
H25A H 0.9798 0.0985 0.1041 0.140 Uiso 1 1 calc GR . . . .
H25B H 0.9606 0.0187 0.1694 0.140 Uiso 1 1 calc GR . . . .
H25C H 0.9906 0.1590 0.2102 0.140 Uiso 1 1 calc GR . . . .
C22 C 0.5021(3) -0.1959(3) 0.1207(2) 0.1123(10) Uani 1 1 d . . . . .
H22A H 0.4928 -0.1944 0.0574 0.168 Uiso 1 1 calc GR . . . .
H22B H 0.4511 -0.1591 0.1480 0.168 Uiso 1 1 calc GR . . . .
H22C H 0.4653 -0.2817 0.1170 0.168 Uiso 1 1 calc GR . . . .

loop_
_atom_site_aniso_label
_atom_site_aniso_U_11
_atom_site_aniso_U_22
_atom_site_aniso_U_33
_atom_site_aniso_U_23
_atom_site_aniso_U_13
_atom_site_aniso_U_12
O1 0.0492(7) 0.0456(6) 0.0710(8) 0.0246(6) 0.0231(6) 0.0242(5)
O2 0.0572(8) 0.0509(7) 0.0475(6) 0.0152(5) 0.0208(5) 0.0175(6)
N3 0.0409(7) 0.0302(6) 0.0478(7) 0.0135(5) 0.0198(5) 0.0151(5)
N2 0.0383(7) 0.0368(6) 0.0403(6) 0.0103(5) 0.0116(5) 0.0148(5)
N1 0.0794(11) 0.0520(8) 0.0582(9) 0.0154(7) 0.0348(8) 0.0311(8)
C17 0.0446(8) 0.0277(7) 0.0492(8) 0.0164(6) 0.0244(7) 0.0143(6)
N4 0.0612(10) 0.0729(10) 0.0522(8) 0.0020(7) 0.0158(7) 0.0380(8)
C13 0.0422(8) 0.0302(7) 0.0491(8) 0.0145(6) 0.0204(7) 0.0146(6)
C38 0.0343(8) 0.0388(8) 0.0398(7) 0.0082(6) 0.0069(6) 0.0140(6)
C8 0.0477(9) 0.0414(8) 0.0478(8) 0.0156(6) 0.0186(7) 0.0248(7)
C12 0.0464(9) 0.0337(7) 0.0496(8) 0.0102(6) 0.0181(7) 0.0177(7)
C16 0.0533(9) 0.0327(7) 0.0468(8) 0.0140(6) 0.0240(7) 0.0143(7)
C18 0.0480(9) 0.0337(7) 0.0606(9) 0.0227(7) 0.0289(7) 0.0192(7)
C39 0.0381(8) 0.0469(9) 0.0401(8) 0.0076(6) 0.0076(6) 0.0155(7)
C11 0.0463(9) 0.0372(8) 0.0506(8) 0.0139(6) 0.0187(7) 0.0209(7)
C34 0.0406(8) 0.0408(8) 0.0436(8) 0.0148(6) 0.0138(6) 0.0164(6)
C14 0.0452(9) 0.0487(9) 0.0518(9) 0.0166(7) 0.0164(7) 0.0236(7)
C33 0.0490(9) 0.0410(8) 0.0486(8) 0.0149(7) 0.0198(7) 0.0195(7)
C29 0.0578(10) 0.0467(9) 0.0554(9) 0.0233(7) 0.0295(8) 0.0273(8)
C7 0.0409(9) 0.0488(9) 0.0612(10) 0.0114(7) 0.0172(8) 0.0230(7)
C19 0.0627(11) 0.0424(9) 0.0819(12) 0.0297(8) 0.0452(10) 0.0316(8)
C37 0.0450(9) 0.0388(8) 0.0511(9) 0.0090(7) 0.0116(7) 0.0158(7)
C20 0.0792(13) 0.0347(8) 0.0687(11) 0.0162(8) 0.0442(10) 0.0261(8)
C15 0.0499(9) 0.0476(9) 0.0459(8) 0.0121(7) 0.0146(7) 0.0183(7)
C5 0.0529(10) 0.0515(9) 0.0491(9) 0.0132(7) 0.0179(7) 0.0299(8)
C21 0.0686(12) 0.0363(8) 0.0532(9) 0.0108(7) 0.0299(8) 0.0176(8)
C6 0.0452(9) 0.0516(9) 0.0538(9) 0.0036(7) 0.0098(7) 0.0210(8)
C32 0.0589(10) 0.0447(9) 0.0594(10) 0.0223(7) 0.0294(8) 0.0243(8)
C31 0.0582(10) 0.0420(8) 0.0569(9) 0.0186(7) 0.0257(8) 0.0183(8)
C26 0.0588(10) 0.0494(9) 0.0481(9) 0.0189(7) 0.0232(8) 0.0281(8)
C30 0.0578(10) 0.0490(9) 0.0550(9) 0.0225(7) 0.0305(8) 0.0221(8)
C9 0.0478(9) 0.0624(10) 0.0468(9) 0.0089(7) 0.0108(7) 0.0317(8)
C10 0.0483(10) 0.0752(12) 0.0536(10) 0.0126(8) 0.0159(8) 0.0395(9)
C40 0.0452(9) 0.0609(11) 0.0452(9) 0.0050(8) 0.0134(7) 0.0197(8)
C36 0.0632(11) 0.0384(8) 0.0697(11) 0.0207(8) 0.0257(9) 0.0187(8)
C35 0.0587(11) 0.0466(9) 0.0614(10) 0.0238(8) 0.0295(8) 0.0219(8)
C27 0.0844(14) 0.0556(10) 0.0743(12) 0.0353(9) 0.0533(11) 0.0376(10)
C28 0.0830(13) 0.0470(9) 0.0826(13) 0.0345(9) 0.0541(11) 0.0338(9)
C3 0.0730(13) 0.0668(12) 0.0625(11) 0.0139(9) 0.0286(10) 0.0453(10)
C41 0.0611(11) 0.0547(11) 0.0580(11) -0.0052(8) 0.0145(9) 0.0264(9)
C42 0.0664(12) 0.0399(9) 0.0674(11) 0.0044(8) 0.0180(9) 0.0210(8)
C2 0.0800(14) 0.0638(12) 0.0597(11) 0.0152(9) 0.0289(10) 0.0326(10)
C24 0.0947(16) 0.0720(13) 0.0552(11) 0.0194(9) 0.0380(11) 0.0438(12)
C23 0.0872(15) 0.0492(10) 0.0702(12) 0.0097(9) 0.0346(11) 0.0292(10)
C4 0.0839(16) 0.1013(18) 0.0929(16) 0.0416(14) 0.0407(13) 0.0485(14)
C1 0.0978(18) 0.0673(14) 0.0877(16) 0.0164(12) 0.0293(14) 0.0305(13)
C25 0.0956(19) 0.0971(18) 0.1010(18) 0.0364(14) 0.0577(15) 0.0484(15)
C22 0.100(2) 0.0819(17) 0.0893(17) -0.0036(14) 0.0214(15) 0.0115(14)

loop_
_atom_type_symbol
_atom_type_description
_atom_type_scat_dispersion_real
_atom_type_scat_dispersion_imag
_atom_type_scat_source
C C 0.0033 0.0016 'International Tables Vol C Tables 4.2.6.8 and 6.1.1.4'
H H 0.0000 0.0000 'International Tables Vol C Tables 4.2.6.8 and 6.1.1.4'
N N 0.0061 0.0033 'International Tables Vol C Tables 4.2.6.8 and 6.1.1.4'
O O 0.0106 0.0060 'International Tables Vol C Tables 4.2.6.8 and 6.1.1.4'

loop_
_geom_angle_atom_site_label_1
_geom_angle_atom_site_label_2
_geom_angle_atom_site_label_3
_geom_angle
_geom_angle_site_symmetry_1
_geom_angle_site_symmetry_3
_geom_angle_publ_flag
C13 N3 C17 119.20(13) . . ?
C34 N2 C38 119.16(13) . . ?
C26 N1 C24 120.92(15) . . ?
C26 N1 C23 121.24(15) . . ?
C23 N1 C24 117.47(15) . . ?
N3 C17 C16 122.07(14) . . ?
N3 C17 C18 119.18(13) . . ?
C18 C17 C16 118.73(13) . . ?
C5 N4 C3 121.93(15) . . ?
C5 N4 C2 121.17(16) . . ?
C3 N4 C2 116.54(15) . . ?
N3 C13 C12 116.54(13) . . ?
N3 C13 C14 121.30(13) . . ?
C14 C13 C12 122.13(14) . . ?
N2 C38 C39 119.28(14) . . ?
N2 C38 C37 122.24(14) . . ?
C37 C38 C39 118.47(14) . . ?
C7 C8 C11 123.05(15) . . ?
C9 C8 C11 120.95(14) . . ?
C9 C8 C7 115.98(14) . . ?
C11 C12 C13 126.59(15) . . ?
C15 C16 C17 116.83(13) . . ?
C15 C16 C21 123.47(15) . . ?
C21 C16 C17 119.70(16) . . ?
O1 C18 C17 121.69(13) . . ?
O1 C18 C19 119.00(15) . . ?
C19 C18 C17 119.26(15) . . ?
O2 C39 C38 121.39(14) . . ?
O2 C39 C40 119.01(15) . . ?
C40 C39 C38 119.54(15) . . ?
C12 C11 C8 126.42(15) . . ?
N2 C34 C33 116.99(14) . . ?
N2 C34 C35 121.27(14) . . ?
C35 C34 C33 121.75(15) . . ?
C15 C14 C13 119.84(15) . . ?
C32 C33 C34 126.54(16) . . ?
C30 C29 C32 123.79(15) . . ?
C28 C29 C32 120.60(15) . . ?
C28 C29 C30 115.60(15) . . ?
C6 C7 C8 122.26(15) . . ?
C18 C19 C20 121.52(17) . . ?
C36 C37 C38 116.82(15) . . ?
C42 C37 C38 120.17(16) . . ?
C42 C37 C36 123.01(16) . . ?
C21 C20 C19 120.60(15) . . ?
C14 C15 C16 120.51(15) . . ?
N4 C5 C6 121.63(15) . . ?
N4 C5 C10 122.19(15) . . ?
C10 C5 C6 116.18(15) . . ?
C20 C21 C16 120.07(16) . . ?
C7 C6 C5 121.73(15) . . ?
C33 C32 C29 127.46(16) . . ?
C30 C31 C26 121.19(16) . . ?
N1 C26 C31 122.06(15) . . ?
N1 C26 C27 121.45(16) . . ?
C27 C26 C31 116.46(15) . . ?
C31 C30 C29 122.62(15) . . ?
C10 C9 C8 122.55(15) . . ?
C9 C10 C5 121.29(16) . . ?
C39 C40 C41 121.10(17) . . ?
C35 C36 C37 120.53(16) . . ?
C36 C35 C34 119.97(16) . . ?
C28 C27 C26 121.17(16) . . ?
C27 C28 C29 122.96(16) . . ?
N4 C3 C4 113.39(18) . . ?
C42 C41 C40 120.54(16) . . ?
C41 C42 C37 120.14(17) . . ?
N4 C2 C1 112.26(19) . . ?
N1 C24 C25 113.98(19) . . ?
N1 C23 C22 115.2(2) . . ?

loop_
_geom_bond_atom_site_label_1
_geom_bond_atom_site_label_2
_geom_bond_distance
_geom_bond_site_symmetry_2
_geom_bond_publ_flag
O1 C18 1.358(2) . ?
O2 C39 1.362(2) . ?
N3 C17 1.3690(18) . ?
N3 C13 1.333(2) . ?
N2 C38 1.3685(19) . ?
N2 C34 1.335(2) . ?
N1 C26 1.380(2) . ?
N1 C24 1.457(2) . ?
N1 C23 1.455(2) . ?
C17 C16 1.421(2) . ?
C17 C18 1.417(2) . ?
N4 C5 1.373(2) . ?
N4 C3 1.461(2) . ?
N4 C2 1.475(3) . ?
C13 C12 1.462(2) . ?
C13 C14 1.417(2) . ?
C38 C39 1.424(2) . ?
C38 C37 1.419(2) . ?
C8 C11 1.461(2) . ?
C8 C7 1.396(2) . ?
C8 C9 1.389(2) . ?
C12 C11 1.332(2) . ?
C16 C15 1.407(2) . ?
C16 C21 1.415(2) . ?
C18 C19 1.376(2) . ?
C39 C40 1.373(2) . ?
C34 C33 1.457(2) . ?
C34 C35 1.422(2) . ?
C14 C15 1.354(2) . ?
C33 C32 1.327(2) . ?
C29 C32 1.455(2) . ?
C29 C30 1.398(2) . ?
C29 C28 1.386(2) . ?
C7 C6 1.369(2) . ?
C19 C20 1.395(3) . ?
C37 C36 1.413(3) . ?
C37 C42 1.405(2) . ?
C20 C21 1.356(3) . ?
C5 C6 1.405(2) . ?
C5 C10 1.400(2) . ?
C31 C26 1.406(2) . ?
C31 C30 1.369(2) . ?
C26 C27 1.399(2) . ?
C9 C10 1.378(2) . ?
C40 C41 1.405(3) . ?
C36 C35 1.349(2) . ?
C27 C28 1.372(2) . ?
C3 C4 1.501(3) . ?
C41 C42 1.359(3) . ?
C2 C1 1.485(3) . ?
C24 C25 1.506(3) . ?
C23 C22 1.497(3) . ?
